data_7230474
loop_
_publ_author_name
'Gao, Wei'
'Liu, Feng'
'Zhang, Xiu-Mei'
'Liu, Jie-Ping'
'Gao, Qing-Yu'

_publ_section_title
;
 Four 3D coordination polymers based on layers with single syn--anti
 carboxylate bridges: synthesis, structures, and magnetic properties
;
_journal_issue 25
_journal_name_full 'RSC Advances'
_journal_page_first 14101
_journal_paper_doi 10.1039/C8RA01900B
_journal_volume 8
_journal_year 2018
_chemical_formula_sum 'C28 H32 N2 Ni3 O22'
_chemical_formula_weight 924.68
_space_group_crystal_system monoclinic
_space_group_IT_number 14
_space_group_name_Hall '-P 2ybc'
_space_group_name_H-M_alt 'P 1 21/c 1'
_symmetry_space_group_name_Hall '-P 2ybc'
_symmetry_space_group_name_H-M 'P 1 21/c 1'
_atom_sites_solution_hydrogens mixed
_audit_creation_method SHELXL-2014/7
_audit_update_record
;
2018-02-10 deposited with the CCDC.
2018-04-09 downloaded from the CCDC.
;
_cell_angle_alpha 90
_cell_angle_beta 100.626(9)
_cell_angle_gamma 90
_cell_formula_units_Z 2
_cell_length_a 16.699(4)
_cell_length_b 13.510(3)
_cell_length_c 7.1625(18)
_cell_measurement_reflns_used 5958
_cell_measurement_temperature 298(2)
_cell_measurement_theta_max 26.60
_cell_measurement_theta_min 2.90
_cell_volume 1588.2(7)
_computing_cell_refinement 'Bruker SMART'
_computing_data_collection 'Bruker SMART'
_computing_data_reduction 'Bruker SAINT'
_computing_molecular_graphics 'Bruker SHELXTL'
_computing_publication_material 'Bruker SHELXTL'
_computing_structure_refinement 'SHELXL-2014/7 (Sheldrick, 2014)'
_computing_structure_solution 'Bruker SHELXTL'
_diffrn_ambient_temperature 298(2)
_diffrn_measured_fraction_theta_full 0.999
_diffrn_measured_fraction_theta_max 0.999
_diffrn_measurement_device_type 'CCD area detector'
_diffrn_measurement_method 'phi and omega scans'
_diffrn_radiation_type MoK\a
_diffrn_radiation_wavelength 0.71073
_diffrn_reflns_av_R_equivalents 0.0809
_diffrn_reflns_av_unetI/netI 0.0396
_diffrn_reflns_Laue_measured_fraction_full 0.999
_diffrn_reflns_Laue_measured_fraction_max 0.999
_diffrn_reflns_limit_h_max 19
_diffrn_reflns_limit_h_min -19
_diffrn_reflns_limit_k_max 16
_diffrn_reflns_limit_k_min -15
_diffrn_reflns_limit_l_max 8
_diffrn_reflns_limit_l_min -8
_diffrn_reflns_number 25103
_diffrn_reflns_point_group_measured_fraction_full 0.999
_diffrn_reflns_point_group_measured_fraction_max 0.999
_diffrn_reflns_theta_full 25.004
_diffrn_reflns_theta_max 25.004
_diffrn_reflns_theta_min 2.904
_diffrn_source 'fine-focus sealed tube'
_exptl_absorpt_coefficient_mu 1.865
_exptl_crystal_colour red
_exptl_crystal_density_diffrn 1.934
_exptl_crystal_density_method 'not measured'
_exptl_crystal_description block
_exptl_crystal_F_000 948
_exptl_crystal_size_max 0.100
_exptl_crystal_size_mid 0.080
_exptl_crystal_size_min 0.080
_refine_diff_density_max 0.996
_refine_diff_density_min -0.540
_refine_diff_density_rms 0.103
_refine_ls_extinction_method none
_refine_ls_goodness_of_fit_ref 1.058
_refine_ls_hydrogen_treatment mixed
_refine_ls_matrix_type full
_refine_ls_number_parameters 268
_refine_ls_number_reflns 2805
_refine_ls_number_restraints 9
_refine_ls_restrained_S_all 1.056
_refine_ls_R_factor_all 0.0649
_refine_ls_R_factor_gt 0.0444
_refine_ls_shift/su_max 0.002
_refine_ls_shift/su_mean 0.000
_refine_ls_structure_factor_coef Fsqd
_refine_ls_weighting_details 'w=1/[\s^2^(Fo^2^)+(0.0595P)^2^+3.5561P] where P=(Fo^2^+2Fc^2^)/3'
_refine_ls_weighting_scheme calc
_refine_ls_wR_factor_gt 0.1086
_refine_ls_wR_factor_ref 0.1185
_reflns_Friedel_coverage 0.000
_reflns_number_gt 2185
_reflns_number_total 2805
_reflns_threshold_expression 'I > 2\s(I)'
_cod_data_source_file c8ra01900b2.cif
_cod_data_source_block 4
_cod_original_cell_volume 1588.1(6)
_cod_database_code 7230474
_shelx_shelxl_version_number 2014/7
_shelx_space_group_comment
;
The symmetry employed for this shelxl refinement is uniquely defined
by the following loop, which should always be used as a source of
symmetry information in preference to the above space-group names.
They are only intended as comments.
;
_shelx_estimated_absorpt_t_min 0.835
_shelx_estimated_absorpt_t_max 0.865

loop_
_space_group_symop_operation_xyz
'x, y, z'
'-x, y+1/2, -z+1/2'
'-x, -y, -z'
'x, -y-1/2, z-1/2'

loop_
_atom_site_label
_atom_site_type_symbol
_atom_site_fract_x
_atom_site_fract_y
_atom_site_fract_z
_atom_site_U_iso_or_equiv
_atom_site_adp_type
_atom_site_occupancy
_atom_site_site_symmetry_order
_atom_site_calc_flag
_atom_site_refinement_flags_posn
_atom_site_refinement_flags_adp
_atom_site_refinement_flags_occupancy
Ni1 Ni 1.71595(3) 0.59498(4) 0.17827(8) 0.01955(19) Uani 1 1 d . . .
Ni2 Ni 2.0000 0.5000 0.5000 0.0381(3) Uani 1 2 d S . P
O1 O 1.79508(19) 0.5461(2) 0.4270(5) 0.0291(8) Uani 1 1 d . . .
O2 O 1.8938(2) 0.4401(3) 0.5417(6) 0.0443(10) Uani 1 1 d . . .
O3 O 1.8221(2) 0.0819(2) 0.5242(6) 0.0349(9) Uani 1 1 d . . .
O4 O 1.69869(17) 0.0437(2) 0.5772(5) 0.0228(7) Uani 1 1 d . . .
O5 O 1.27799(18) 0.2673(2) 0.6930(5) 0.0276(8) Uani 1 1 d . . .
O6 O 1.35445(18) 0.1581(2) 0.5713(5) 0.0258(7) Uani 1 1 d . . .
O7 O 1.8182(2) 0.6197(3) 0.0531(6) 0.0375(9) Uani 1 1 d D . .
H7A H 1.823(4) 0.562(2) 0.015(7) 0.056 Uiso 1 1 d D U .
H7C H 1.847(3) 0.632(4) 0.156(5) 0.056 Uiso 1 1 d D U .
O8 O 1.9770(3) 0.4543(5) 0.2177(10) 0.0865(17) Uani 1 1 d D . .
H8A H 1.932(3) 0.427(5) 0.185(15) 0.130 Uiso 1 1 d D U .
H8C H 1.973(5) 0.5158(9) 0.212(16) 0.130 Uiso 1 1 d D U .
O9 O 2.0533(3) 0.3641(3) 0.5775(9) 0.0752(16) Uani 1 1 d D . .
H9A H 2.040(6) 0.349(6) 0.463(3) 0.113 Uiso 1 1 d D U .
H9B H 2.035(5) 0.325(5) 0.649(8) 0.113 Uiso 1 1 d D U .
O10 O 1.1342(13) 0.3288(13) 0.276(4) 0.430(14) Uani 1 1 d . . .
O11 O 1.0215(5) 0.8132(5) 0.5993(10) 0.122(2) Uani 1 1 d . . .
N1 N 1.3951(2) 0.4033(2) 0.7308(5) 0.0153(7) Uani 1 1 d . . .
C1 C 1.8203(3) 0.4639(3) 0.4967(7) 0.0254(11) Uani 1 1 d . . .
C2 C 1.7610(3) 0.3846(3) 0.5291(6) 0.0192(9) Uani 1 1 d . . .
C3 C 1.7837(2) 0.2868(3) 0.5262(6) 0.0174(9) Uani 1 1 d . . .
H3A H 1.8356 0.2704 0.5069 0.021 Uiso 1 1 calc R U .
C4 C 1.7289(2) 0.2118(3) 0.5522(6) 0.0153(9) Uani 1 1 d . . .
C5 C 1.6530(2) 0.2379(3) 0.5872(6) 0.0151(9) Uani 1 1 d . . .
H5A H 1.6165 0.1883 0.6049 0.018 Uiso 1 1 calc R U .
C6 C 1.6298(2) 0.3364(3) 0.5967(6) 0.0145(9) Uani 1 1 d . . .
C7 C 1.6844(2) 0.4099(3) 0.5651(6) 0.0172(9) Uani 1 1 d . . .
H7B H 1.6696 0.4761 0.5679 0.021 Uiso 1 1 calc R U .
C8 C 1.7527(3) 0.1045(3) 0.5504(6) 0.0183(9) Uani 1 1 d . . .
C9 C 1.5491(2) 0.3611(3) 0.6425(6) 0.0138(8) Uani 1 1 d . . .
C10 C 1.5324(2) 0.4509(3) 0.7229(6) 0.0183(9) Uani 1 1 d . . .
H10A H 1.5731 0.4985 0.7507 0.022 Uiso 1 1 calc R U .
C11 C 1.4558(3) 0.4694(3) 0.7616(6) 0.0199(9) Uani 1 1 d . . .
H11A H 1.4459 0.5308 0.8116 0.024 Uiso 1 1 calc R U .
C12 C 1.4110(2) 0.3150(3) 0.6594(6) 0.0162(9) Uani 1 1 d . . .
C13 C 1.4850(2) 0.2924(3) 0.6108(6) 0.0182(9) Uani 1 1 d . . .
H13A H 1.4925 0.2314 0.5567 0.022 Uiso 1 1 calc R U .
C14 C 1.3423(3) 0.2403(3) 0.6378(6) 0.0194(9) Uani 1 1 d . . .

loop_
_atom_site_aniso_label
_atom_site_aniso_U_11
_atom_site_aniso_U_22
_atom_site_aniso_U_33
_atom_site_aniso_U_23
_atom_site_aniso_U_13
_atom_site_aniso_U_12
Ni1 0.0147(3) 0.0131(3) 0.0322(3) -0.0001(2) 0.0078(2) 0.0002(2)
Ni2 0.0150(5) 0.0255(5) 0.0729(8) 0.0131(5) 0.0060(4) -0.0037(4)
O1 0.0213(17) 0.0204(18) 0.044(2) 0.0069(15) 0.0019(15) -0.0036(14)
O2 0.0137(18) 0.029(2) 0.090(3) 0.022(2) 0.0095(18) -0.0043(15)
O3 0.0195(18) 0.0233(19) 0.066(3) 0.0081(16) 0.0189(17) 0.0043(14)
O4 0.0174(16) 0.0120(16) 0.0403(19) 0.0041(13) 0.0088(14) -0.0006(12)
O5 0.0181(17) 0.0201(17) 0.047(2) -0.0065(15) 0.0123(15) -0.0045(13)
O6 0.0198(17) 0.0174(17) 0.0391(19) -0.0118(14) 0.0024(14) -0.0011(12)
O7 0.025(2) 0.035(2) 0.054(3) -0.0032(18) 0.0142(18) -0.0034(16)
O8 0.047(3) 0.119(5) 0.092(4) -0.012(4) 0.011(3) -0.021(3)
O9 0.044(3) 0.034(2) 0.139(5) 0.017(3) -0.008(3) -0.001(2)
O10 0.41(3) 0.29(2) 0.54(3) -0.13(2) -0.06(3) 0.106(19)
O11 0.130(6) 0.107(5) 0.132(6) -0.054(5) 0.031(5) -0.013(5)
N1 0.0133(17) 0.0114(17) 0.0225(19) -0.0016(14) 0.0065(14) -0.0004(13)
C1 0.016(2) 0.024(3) 0.038(3) 0.005(2) 0.007(2) -0.0065(19)
C2 0.012(2) 0.020(2) 0.026(2) 0.0028(18) 0.0038(18) -0.0040(17)
C3 0.010(2) 0.021(2) 0.021(2) 0.0032(18) 0.0018(17) 0.0001(16)
C4 0.011(2) 0.017(2) 0.017(2) 0.0044(16) 0.0016(17) -0.0005(16)
C5 0.011(2) 0.016(2) 0.017(2) 0.0038(16) 0.0008(17) -0.0033(16)
C6 0.0093(19) 0.017(2) 0.016(2) 0.0014(17) 0.0002(16) -0.0021(16)
C7 0.012(2) 0.015(2) 0.024(2) 0.0011(17) 0.0014(17) 0.0000(16)
C8 0.017(2) 0.016(2) 0.021(2) 0.0000(18) 0.0016(18) 0.0027(18)
C9 0.010(2) 0.015(2) 0.016(2) 0.0055(17) 0.0022(16) -0.0033(16)
C10 0.012(2) 0.017(2) 0.026(2) 0.0010(18) 0.0046(18) -0.0020(17)
C11 0.020(2) 0.014(2) 0.025(2) -0.0025(18) 0.0042(19) -0.0005(17)
C12 0.013(2) 0.015(2) 0.019(2) -0.0003(17) 0.0024(17) -0.0030(17)
C13 0.017(2) 0.016(2) 0.021(2) -0.0028(17) 0.0044(18) 0.0004(17)
C14 0.015(2) 0.016(2) 0.027(2) -0.0005(18) 0.0032(19) -0.0024(17)

loop_
_atom_type_symbol
_atom_type_description
_atom_type_scat_dispersion_real
_atom_type_scat_dispersion_imag
_atom_type_scat_source
C C 0.0033 0.0016 'International Tables Vol C Tables 4.2.6.8 and 6.1.1.4'
H H 0.0000 0.0000 'International Tables Vol C Tables 4.2.6.8 and 6.1.1.4'
N N 0.0061 0.0033 'International Tables Vol C Tables 4.2.6.8 and 6.1.1.4'
O O 0.0106 0.0060 'International Tables Vol C Tables 4.2.6.8 and 6.1.1.4'
Ni Ni 0.3393 1.1124 'International Tables Vol C Tables 4.2.6.8 and 6.1.1.4'

loop_
_geom_angle_atom_site_label_1
_geom_angle_atom_site_label_2
_geom_angle_atom_site_label_3
_geom_angle
_geom_angle_site_symmetry_1
_geom_angle_site_symmetry_3
O4 Ni1 O5 171.84(12) 4_565 3_866
O4 Ni1 N1 92.66(13) 4_565 3_866
O5 Ni1 N1 79.83(12) 3_866 3_866
O4 Ni1 O7 93.90(13) 4_565 .
O5 Ni1 O7 94.06(14) 3_866 .
N1 Ni1 O7 167.85(14) 3_866 .
O4 Ni1 O1 92.18(13) 4_565 .
O5 Ni1 O1 86.22(13) 3_866 .
N1 Ni1 O1 101.21(13) 3_866 .
O7 Ni1 O1 88.76(14) . .
O4 Ni1 O6 92.90(13) 4_565 2_855
O5 Ni1 O6 89.31(13) 3_866 2_855
N1 Ni1 O6 82.64(13) 3_866 2_855
O7 Ni1 O6 86.82(14) . 2_855
O1 Ni1 O6 173.47(12) . 2_855
O2 Ni2 O2 180.0 . 3_966
O2 Ni2 O9 92.83(17) . 3_966
O2 Ni2 O9 87.17(17) 3_966 3_966
O2 Ni2 O9 87.17(17) . .
O2 Ni2 O9 92.83(17) 3_966 .
O9 Ni2 O9 180.0(3) 3_966 .
O2 Ni2 O8 90.9(2) . .
O2 Ni2 O8 89.1(2) 3_966 .
O9 Ni2 O8 90.6(3) 3_966 .
O9 Ni2 O8 89.4(3) . .
O2 Ni2 O8 89.1(2) . 3_966
O2 Ni2 O8 90.9(2) 3_966 3_966
O9 Ni2 O8 89.4(3) 3_966 3_966
O9 Ni2 O8 90.6(3) . 3_966
O8 Ni2 O8 180.0 . 3_966
O2 Ni2 H8C 99(2) . .
O2 Ni2 H8C 81(2) 3_966 .
O9 Ni2 H8C 68.4(11) 3_966 .
O9 Ni2 H8C 111.6(11) . .
O8 Ni2 H8C 23.3(5) . .
O8 Ni2 H8C 156.7(6) 3_966 .
C1 O1 Ni1 136.1(3) . .
C1 O2 Ni2 134.8(3) . .
C8 O4 Ni1 127.1(3) . 4_566
C14 O5 Ni1 115.1(3) . 3_866
C14 O6 Ni1 125.2(3) . 2_845
Ni1 O7 H7A 97(4) . .
Ni1 O7 H7C 92(5) . .
H7A O7 H7C 115(3) . .
Ni2 O8 H8A 114(8) . .
Ni2 O8 H8C 75(8) . .
H8A O8 H8C 111.5(19) . .
Ni2 O9 H9A 86(7) . .
Ni2 O9 H9B 123(7) . .
H9A O9 H9B 112(2) . .
C11 N1 C12 117.3(3) . .
C11 N1 Ni1 129.3(3) . 3_866
C12 N1 Ni1 112.3(3) . 3_866
O2 C1 O1 124.7(4) . .
O2 C1 C2 114.7(4) . .
O1 C1 C2 120.6(4) . .
C3 C2 C7 120.2(4) . .
C3 C2 C1 119.4(4) . .
C7 C2 C1 120.4(4) . .
C2 C3 C4 120.3(4) . .
C2 C3 H3A 119.9 . .
C4 C3 H3A 119.9 . .
C5 C4 C3 118.9(4) . .
C5 C4 C8 120.0(4) . .
C3 C4 C8 121.1(4) . .
C4 C5 C6 121.7(4) . .
C4 C5 H5A 119.1 . .
C6 C5 H5A 119.1 . .
C5 C6 C7 118.5(4) . .
C5 C6 C9 119.9(4) . .
C7 C6 C9 121.6(4) . .
C2 C7 C6 120.4(4) . .
C2 C7 H7B 119.8 . .
C6 C7 H7B 119.8 . .
O3 C8 O4 125.0(4) . .
O3 C8 C4 119.5(4) . .
O4 C8 C4 115.5(4) . .
C10 C9 C13 116.0(4) . .
C10 C9 C6 123.2(4) . .
C13 C9 C6 120.8(4) . .
C11 C10 C9 120.2(4) . .
C11 C10 H10A 119.9 . .
C9 C10 H10A 119.9 . .
N1 C11 C10 123.2(4) . .
N1 C11 H11A 118.4 . .
C10 C11 H11A 118.4 . .
N1 C12 C13 122.8(4) . .
N1 C12 C14 115.5(3) . .
C13 C12 C14 121.7(4) . .
C12 C13 C9 120.3(4) . .
C12 C13 H13A 119.8 . .
C9 C13 H13A 119.8 . .
O6 C14 O5 126.0(4) . .
O6 C14 C12 117.4(4) . .
O5 C14 C12 116.6(4) . .

loop_
_geom_bond_atom_site_label_1
_geom_bond_atom_site_label_2
_geom_bond_distance
_geom_bond_site_symmetry_2
Ni1 O4 2.010(3) 4_565
Ni1 O5 2.071(3) 3_866
Ni1 N1 2.077(3) 3_866
Ni1 O7 2.097(4) .
Ni1 O1 2.119(3) .
Ni1 O6 2.128(3) 2_855
Ni2 O2 2.021(3) .
Ni2 O2 2.021(3) 3_966
Ni2 O9 2.071(5) 3_966
Ni2 O9 2.071(5) .
Ni2 O8 2.081(7) .
Ni2 O8 2.081(7) 3_966
Ni2 H8C 2.04(11) .
O1 C1 1.257(5) .
O2 C1 1.252(6) .
O3 C8 1.247(5) .
O4 C8 1.260(5) .
O4 Ni1 2.010(3) 4_566
O5 C14 1.264(5) .
O5 Ni1 2.071(3) 3_866
O6 C14 1.240(5) .
O6 Ni1 2.128(3) 2_845
O7 H7A 0.839(19) .
O7 H7C 0.818(19) .
O8 H8A 0.833(10) .
O8 H8C 0.834(10) .
O9 H9A 0.833(10) .
O9 H9B 0.831(10) .
N1 C11 1.337(5) .
N1 C12 1.343(5) .
N1 Ni1 2.077(3) 3_866
C1 C2 1.506(6) .
C2 C3 1.375(6) .
C2 C7 1.393(6) .
C3 C4 1.400(6) .
C3 H3A 0.9300 .
C4 C5 1.382(6) .
C4 C8 1.503(6) .
C5 C6 1.391(6) .
C5 H5A 0.9300 .
C6 C7 1.394(6) .
C6 C9 1.483(6) .
C7 H7B 0.9300 .
C9 C10 1.392(6) .
C9 C13 1.403(6) .
C10 C11 1.382(6) .
C10 H10A 0.9300 .
C11 H11A 0.9300 .
C12 C13 1.378(6) .
C12 C14 1.516(6) .
C13 H13A 0.9300 .
